data_7111099
loop_
_publ_author_name
'Jouaiti, Abdelaziz'
'Lo\"i, Marielle'
'Hosseini, Mir Wais'
'De Cian, Andr\'e'

_publ_section_title
;
 Metallacyclophanes formed by a tetrapyrazolyl ligand and copper(ii)
 cation
;
_journal_issue 21
_journal_name_full 'Chemical Communications'
_journal_page_first 2085
_journal_paper_doi 10.1039/b006665f
_journal_year 2000
_chemical_formula_moiety 'C40 H38 Cl12 Cu3 N16 O2'
_chemical_formula_sum 'C40 H38 Cl12 Cu3 N16 O2'
_chemical_formula_weight 1390.91
_chemical_name_systematic ' ?'
_space_group_IT_number 71
_symmetry_cell_setting orthorhombic
_symmetry_space_group_name_Hall '-I 2 2'
_symmetry_space_group_name_H-M 'I m m m'
_cell_angle_alpha 90
_cell_angle_beta 90
_cell_angle_gamma 90
_cell_formula_units_Z 2
_cell_length_a 10.0302(5)
_cell_length_b 11.3568(6)
_cell_length_c 23.5388(7)
_cell_measurement_reflns_used 8320
_cell_measurement_temperature 294
_cell_measurement_theta_max 27.5
_cell_measurement_theta_min 1.4
_cell_volume 2681.3(2)
_computing_publication_material CIFGEN_IN_OpenMoleN_(_1997)
_computing_structure_refinement LSFM_OpenMoleN_(_1997)
_computing_structure_solution Direct_methods_(SIR,_Burla_et_al.,_1989)
_diffrn_ambient_temperature 294
_diffrn_measurement_details
;
   8320 reflections were collected using program Collect
 ("Collect" Data collection software, Nonius B.V., 1998)
 The conditions were as follow : crystal to detector distance =  36. mm.
 Scan angle =  2.0 deg 1 scans of   40 sec per frame.
 Data collection was divided into  2 set(s)
 with the following starting angles and number of frames :

 Set 1 Theta =    8.20 Omega =    0.00 Kappa =    0.00   79 frames
 Set 2 Theta =   -6.40 Kappa =  172.00 Phi   =    0.00   14 frames
 Friedel pairs were not averaged. Internal R = 0.03
;
_diffrn_measurement_device_type KappaCCD
_diffrn_measurement_method '\p scans'
_diffrn_radiation_monochromator graphite
_diffrn_radiation_type Mo-K\a
_diffrn_radiation_wavelength 0.71073
_diffrn_reflns_av_R_equivalents 0.030
_diffrn_reflns_av_sigmaI/netI 0.333
_diffrn_reflns_limit_h_max 12
_diffrn_reflns_limit_h_min -13
_diffrn_reflns_limit_k_max 14
_diffrn_reflns_limit_k_min -14
_diffrn_reflns_limit_l_max 29
_diffrn_reflns_limit_l_min -30
_diffrn_reflns_number 8320
_diffrn_reflns_theta_max 27.49
_diffrn_reflns_theta_min 2.5
_diffrn_source xray_tube
_diffrn_standards_decay_% 0
_exptl_absorpt_coefficient_mu 1.830
_exptl_absorpt_correction_type none
_exptl_crystal_colour green
_exptl_crystal_density_diffrn 1.72
_exptl_crystal_density_method none
_exptl_crystal_description needle
_exptl_crystal_F_000 1394
_exptl_crystal_size_max 0.20
_exptl_crystal_size_mid 0.10
_exptl_crystal_size_min 0.08
_refine_diff_density_max 0.893
_refine_diff_density_min -0.810
_refine_ls_extinction_method none
_refine_ls_goodness_of_fit_all 1.285
_refine_ls_goodness_of_fit_ref 1.061
_refine_ls_hydrogen_treatment noref
_refine_ls_matrix_type full
_refine_ls_number_constraints 0
_refine_ls_number_parameters 106
_refine_ls_number_reflns 1486
_refine_ls_number_restraints 48
_refine_ls_R_factor_all 0.050
_refine_ls_R_factor_gt 0.042
_refine_ls_shift/esd_mean 0.000
_refine_ls_shift/su_max 0.002
_refine_ls_structure_factor_coef F
_refine_ls_weighting_details 'w = 4Fo^2^/(\s^2^(Fo^2^)+0.0001 Fo^4^)+0.5'
_refine_ls_weighting_scheme calc
_refine_ls_wR_factor_all 0.064
_refine_ls_wR_factor_ref 0.052
_reflns_number_gt 1486
_reflns_number_total 1739
_reflns_threshold_expression >3.0\s(I)
_cod_data_source_file b006665fsup1.cif
_cod_data_source_block st517
_cod_depositor_comments
;
The following automatic conversions were performed:

'_refine_ls_weighting_scheme' value '4Fo^2^/(\s^2^(Fo^2^)+0.0001
Fo^4^)+0.5' was changed to 'calc'. New tag
'_refine_ls_weighting_details' was created. The value of the new tag
was set to 'w = 4Fo^2^/(\s^2^(Fo^2^)+0.0001 Fo^4^)+0.5'.

Automatic conversion script
Id: cif_fix_values 3143 2015-03-26 13:38:13Z robertas 
;
_cod_original_cell_volume 2681.3(4)
_cod_database_code 7111099

loop_
_symmetry_equiv_pos_as_xyz
x,y,z
-x,-y,+z
-x,+y,-z
+x,-y,-z
-x,-y,-z
+x,+y,-z
+x,-y,+z
-x,+y,+z
1/2+x,1/2+y,1/2+z
1/2-x,1/2-y,1/2+z
1/2-x,1/2+y,1/2-z
1/2+x,1/2-y,1/2-z
1/2-x,1/2-y,1/2-z
1/2+x,1/2+y,1/2-z
1/2+x,1/2-y,1/2+z
1/2-x,1/2+y,1/2+z

loop_
_atom_site_aniso_label
_atom_site_aniso_U_11
_atom_site_aniso_U_22
_atom_site_aniso_U_33
_atom_site_aniso_U_12
_atom_site_aniso_U_13
_atom_site_aniso_U_23
_atom_site_aniso_type_symbol
CU1 0.0133(3) 0.0103(3) 0.0099(3) 0.0000 0.0000 0.0000 Cu
CL1 0.0297(9) 0.0207(7) 0.0100(7) 0.0000 0.0000 0.0000 Cl
N1 0.017(1) 0.015(1) 0.011(1) 0.002(1) -0.002(1) -0.003(1) N
C1 0.020(2) 0.024(2) 0.014(1) 0.003(1) -0.005(1) -0.002(1) C
C2 0.017(2) 0.026(2) 0.019(1) 0.005(1) -0.004(1) 0.004(1) C
C3 0.019(2) 0.019(1) 0.018(1) 0.006(1) 0.002(1) 0.000(1) C
N2 0.015(1) 0.015(1) 0.009(1) 0.003(1) -0.001(1) -0.002(1) N
C4 0.015(1) 0.012(1) 0.012(1) 0.000(1) -0.002(1) -0.000(1) C
C5 0.013(2) 0.015(2) 0.015(2) 0.002(2) 0.0000 0.0000 C
CU2 0.0226(6) 0.0249(6) 0.0276(6) 0.0000 0.0000 0.0000 Cu
CL2 0.0260(9) 0.0194(7) 0.0254(8) 0.0000 0.0000 0.0000 Cl
CL3 0.0249(9) 0.0268(9) 0.051(1) 0.0000 0.0000 0.0000 Cl
C6 0.10(1) 0.062(8) 0.078(9) 0.0000 0.0000 0.0000 C
O 0.11(1) 0.076(8) 0.056(7) 0.0000 -0.011(7) 0.0000 O
C7 0.027(5) 0.023(5) 0.031(5) 0.0000 -0.004(5) 0.0000 C
CL4 0.058(1) 0.0287(9) 0.030(1) 0.0000 0.0000 0.0000 Cl
CL5 0.0337(7) 0.0312(7) 0.0380(7) 0.0000 0.0000 -0.0089(6) Cl

loop_
_atom_site_label
_atom_site_fract_x
_atom_site_fract_y
_atom_site_fract_z
_atom_site_U_iso_or_equiv
_atom_site_occupancy
_atom_site_thermal_displace_type
_atom_site_calc_flag
_atom_site_calc_attached_atom
_atom_site_type_symbol
CU1 0.5000 0.0000 0.15765(3) 0.0111(3) 0.250 Uani ? ? Cu
CL1 0.5000 0.0000 0.26154(7) 0.0183(7) 0.250 Uani ? ? Cl
N1 0.6379(3) -0.1268(2) 0.1474(1) 0.014(1) 1.000 Uani ? ? N
C1 0.7323(4) -0.1607(3) 0.1836(1) 0.019(2) 1.000 Uani ? ? C
C2 0.8049(3) -0.2562(3) 0.1620(1) 0.020(2) 1.000 Uani ? ? C
C3 0.7497(3) -0.2798(3) 0.1099(1) 0.019(1) 1.000 Uani ? ? C
N2 0.6479(3) -0.2018(2) 0.1020(1) 0.013(1) 1.000 Uani ? ? N
C4 0.5700(3) -0.1897(3) 0.0514(1) 0.013(1) 1.000 Uani ? ? C
C5 0.6381(5) -0.1871(4) 0.0000 0.014(2) 0.500 Uani ? ? C
CU2 1.0000 -0.5000 0.0000 0.0250(6) 0.125 Uani ? ? Cu
CL2 0.7726(2) -0.5000 0.0000 0.0234(8) 0.250 Uani ? ? Cl
CL3 1.0000 -0.2990(2) 0.0000 0.032(1) 0.250 Uani ? ? Cl
C6 1.0000 0.0000 0.0900(6) 0.080(9) 0.250 Uani ? ? C
O 0.879(2) 0.0000 0.0597(5) 0.078(8) 0.250 Uani ? ? O
C7 0.445(1) -0.5000 0.1780(5) 0.027(5) 0.250 Uani ? ? C
CL4 0.5000 -0.5000 0.10774(9) 0.037(1) 0.250 Uani ? ? Cl
CL5 0.5000 -0.3724(1) 0.21452(6) 0.0342(7) 0.500 Uani ? ? Cl
H1 0.7484 -0.1249 0.2194 0.0251 1.000 Uiso calc C1 H
H2 0.8770 -0.2961 0.1798 0.0267 1.000 Uiso calc C2 H
H3 0.7773 -0.3393 0.0841 0.0244 1.000 Uiso calc C3 H
H4 0.7328 -0.1835 0.0000 0.0186 0.500 Uiso calc C5 H

loop_
_atom_type_symbol
_atom_type_scat_dispersion_real
_atom_type_scat_dispersion_imag
_atom_type_scat_source
C 0.002 0.002 International_Tables_Vol_IV_Table_2.3.1
H 0.000 0.000 International_Tables_Vol_IV_Table_2.3.1
Cl 0.132 0.159 International_Tables_Vol_IV_Table_2.3.1
Cu 0.263 1.266 International_Tables_Vol_IV_Table_2.3.1
N 0.004 0.003 International_Tables_Vol_IV_Table_2.3.1
O 0.008 0.006 International_Tables_Vol_IV_Table_2.3.1

loop_
_geom_angle_atom_site_label_1
_geom_angle_atom_site_label_2
_geom_angle_atom_site_label_3
_geom_angle
_geom_angle_site_symmetry_2
_geom_angle_site_symmetry_3
CL1 CU1 N1 96.90(8) . .
CL1 CU1 N1 96.90(8) . 2_655
CL1 CU1 N1 96.90(8) . 7_555
CL1 CU1 N1 96.90(8) . 8_655
N1 CU1 N1 166.2(2) . 2_655
N1 CU1 N1 91.4(2) . 7_555
N1 CU1 N1 86.9(2) . 8_655
N1 CU1 N1 86.9(2) 2_655 7_555
N1 CU1 N1 91.4(2) 2_655 8_655
N1 CU1 N1 166.2(2) 7_555 8_655
C1 N1 N2 105.5(3) . .
N1 C1 C2 111.3(3) . .
C1 C2 C3 105.4(3) . .
C2 C3 N2 107.3(3) . .
N1 N2 C3 110.6(3) . .
N1 N2 C4 123.3(3) . .
C3 N2 C4 125.8(3) . .
N2 C4 C4 123.1(2) . 8_655
N2 C4 C5 117.3(3) . .
C4 C4 C5 119.4(2) 8_655 .
C4 C5 C4 121.1(4) . 6_555
CL2 CU2 CL2 180.00 . 5_745
CL2 CU2 CL3 90.00 . .
CL2 CU2 CL3 90.00 . 5_745
CL2 CU2 CL3 90.00 5_745 .
CL2 CU2 CL3 90.00 5_745 5_745
CL3 CU2 CL3 180.00 . 5_745
C7 C7 CL4 71.7(4) 2_645 .
C7 C7 CL5 72.0(4) 2_645 .
C7 C7 CL5 72.0(4) 2_645 2_645
CL4 C7 CL5 111.3(4) . .
CL4 C7 CL5 111.3(4) . 2_645
CL5 C7 CL5 109.8(6) . 2_645
C7 CL4 C7 36.7(8) . 2_645
C7 CL5 C7 36.1(7) . 2_645

loop_
_geom_bond_atom_site_label_1
_geom_bond_atom_site_label_2
_geom_bond_distance
_geom_bond_site_symmetry_2
CU1 CL1 2.445(2) .
CU1 CL1 2.445(2) 2_655
CU1 CL1 2.445(2) 7_555
CU1 CL1 2.445(2) 8_655
CU1 N1 2.011(3) .
CU1 N1 2.011(3) 2_655
CU1 N1 2.011(3) 7_555
CU1 N1 2.011(3) 8_655
N1 C1 1.331(4) .
N1 N2 1.371(4) .
C1 C2 1.400(5) .
C2 C3 1.372(5) .
C3 N2 1.365(4) .
N2 C4 1.430(4) .
C4 C4 1.405(6) 8_655
C4 C5 1.391(4) .
C4 C5 1.391(4) 6_555
CU2 CL2 2.281(2) .
CU2 CL2 2.281(2) 5_745
CU2 CL2 2.281(2) 2_745
CU2 CL2 2.281(2) 6_555
CU2 CL2 2.281(2) 3_755
CU2 CL2 2.281(2) 7_545
CU2 CL2 2.281(2) 4_545
CU2 CL2 2.281(2) 8_755
CU2 CL3 2.283(2) .
CU2 CL3 2.283(2) 5_745
CU2 CL3 2.283(2) 2_745
CU2 CL3 2.283(2) 6_555
CU2 CL3 2.283(2) 3_755
CU2 CL3 2.283(2) 7_545
CU2 CL3 2.283(2) 4_545
CU2 CL3 2.283(2) 8_755
C7 C7 1.10(2) 2_645
C7 C7 1.10(2) 8_655
C7 CL4 1.74(1) .
C7 CL4 1.74(1) 2_645
C7 CL4 1.74(1) 7_545
C7 CL4 1.74(1) 8_655
C7 CL5 1.772(7) .
C7 CL5 1.772(7) 2_645
C7 CL5 1.772(7) 7_545
C7 CL5 1.772(7) 8_655
